data_4322851
loop_
_publ_author_name
'Graham Smith'
'Brett A. Cloutt'
'Daniel E. Lynch'
'Karl A. Byriel'
'Colin H. L. Kennard'

_publ_section_title
;
 Nitrogen Base Adducts with Silver(I) p-Toluenesulfonate: Syntheses and
 Single Crystal X-ray Characterizations of the Adducts with Pyridine
 (1:1), 2-Aminopyridine (1:2), 2-Aminopyrimidine (1:1),
 4,6-Dimethyl-2-aminopyrimidine (2:3), and 3-Aminobenzoic Acid (1:2) and
 the Crystal Structure of the Parent Silver(I) p-Toluenesulfonate
;
_journal_name_full 'Inorganic Chemistry'
_journal_page_first 3236
_journal_page_last 3242
_journal_paper_doi 10.1021/ic9706461
_journal_volume 37
_journal_year 1998
_chemical_compound_source 'From silver p-toluenesulfonate and 2-amino-4,6-dimethylpyrimidine in EtOH'
_chemical_formula_moiety (C7H7AgO3S)2(C6H9N3)3
_chemical_formula_structural '[(C7H7AgO3S)2(C6H9N3)3]n'
_chemical_formula_sum 'C32 H41 Ag2 N9 O6 S2'
_chemical_formula_weight 927.6
_chemical_name_common 'silver p-toluenesulfonate:2-amino-4,6-dimethylpyrimidine adduct '
_chemical_name_systematic 'Silver(I) p-toluenesulfonate: 2-amino-4,6-dimethylpyrimidine(2:3)'
_space_group_IT_number 15
_symmetry_cell_setting monoclinic
_symmetry_space_group_name_Hall '-C 2yc'
_symmetry_space_group_name_H-M 'C 1 2/c 1'
_atom_sites_solution_hydrogens geom
_atom_sites_solution_primary direct
_atom_sites_solution_secondary difmap
_audit_creation_method SHELXL
_cell_angle_alpha 90.00
_cell_angle_beta 110.580(10)
_cell_angle_gamma 90.00
_cell_formula_units_Z 4
_cell_length_a 21.312(6)
_cell_length_b 10.6500(10)
_cell_length_c 17.565(5)
_cell_measurement_reflns_used 25
_cell_measurement_temperature 298(2)
_cell_measurement_theta_max 14
_cell_measurement_theta_min 6
_cell_volume 3732.4(16)
_computing_cell_refinement 'CAD4 (Enraf Nonius, 1989) '
_computing_data_collection 'CAD4 (Enraf Nonius, 1989)  '
_computing_data_reduction 'DIFDAT  Xtal 3.2 1992. '
_computing_molecular_graphics 'PLUTON-92 (Spek,1992) '
_computing_publication_material 'SHELXL-93 (Sheldrick, 1993) '
_computing_structure_refinement 'SHELXL-93 (Sheldrick, 1993)'
_computing_structure_solution 'SHELXS-86 (Sheldrick, 1990)'
_diffrn_ambient_temperature 298(2)
_diffrn_measurement_device CAD4
_diffrn_radiation_monochromator graphite
_diffrn_radiation_source 'fine-focus sealed tube'
_diffrn_radiation_type MoK\a
_diffrn_radiation_wavelength 0.71069
_diffrn_reflns_av_R_equivalents 0.0277
_diffrn_reflns_av_sigmaI/netI 0.0221
_diffrn_reflns_limit_h_max 25
_diffrn_reflns_limit_h_min -6
_diffrn_reflns_limit_k_max 12
_diffrn_reflns_limit_k_min -5
_diffrn_reflns_limit_l_max 19
_diffrn_reflns_limit_l_min -20
_diffrn_reflns_number 3425
_diffrn_reflns_theta_max 24.97
_diffrn_reflns_theta_min 2.04
_diffrn_standards_interval_count 250
_diffrn_standards_number 3
_exptl_absorpt_coefficient_mu 1.216
_exptl_absorpt_correction_type psi-scans
_exptl_crystal_colour pale_brown
_exptl_crystal_density_diffrn 1.651
_exptl_crystal_description prismatic
_exptl_crystal_F_000 1880
_exptl_crystal_size_max 0.50
_exptl_crystal_size_mid 0.25
_exptl_crystal_size_min 0.12
_refine_diff_density_max 0.735
_refine_diff_density_min -1.240
_refine_diff_density_rms 0.095
_refine_ls_extinction_coef x,y,z
_refine_ls_extinction_method none
_refine_ls_goodness_of_fit_all 0.998
_refine_ls_goodness_of_fit_obs 1.037
_refine_ls_matrix_type full
_refine_ls_number_parameters 232
_refine_ls_number_reflns 3285
_refine_ls_number_restraints 0
_refine_ls_restrained_S_all 0.998
_refine_ls_restrained_S_obs 1.037
_refine_ls_R_factor_all 0.0575
_refine_ls_R_factor_obs 0.0411
_refine_ls_shift/esd_max -0.662
_refine_ls_shift/esd_mean 0.079
_refine_ls_structure_factor_coef Fsqd
_refine_ls_weighting_details 'w=1/[\s^2^(Fo^2^)+(0.0734P)^2^+15.1594P] where P=(Fo^2^+2Fc^2^)/3'
_refine_ls_weighting_scheme calc
_refine_ls_wR_factor_all 0.1273
_refine_ls_wR_factor_obs 0.1151
_reflns_number_observed 2530
_reflns_number_total 3285
_reflns_observed_criterion >2sigma(I)
_cod_data_source_file ic9706461_5.cif
_cod_data_source_block 1095_AGPADP
_cod_depositor_comments
;
The following automatic conversions were performed:

'_refine_ls_weighting_scheme' value 'calc
w=1/[\s^2^(Fo^2^)+(0.0734P)^2^+15.1594P] where P=(Fo^2^+2Fc^2^)/3'
was changed to 'calc'. New tag '_refine_ls_weighting_details' was
created. The value of the new tag was set to
'w=1/[\s^2^(Fo^2^)+(0.0734P)^2^+15.1594P] where P=(Fo^2^+2Fc^2^)/3'.

Automatic conversion script
Id: cif_fix_values 3143 2015-03-26 13:38:13Z robertas 
;
_cod_original_cell_volume 3732.3(15)
_cod_database_code 4322851

loop_
_symmetry_equiv_pos_as_xyz
'x, y, z'
'-x, y, -z+1/2'
'x+1/2, y+1/2, z'
'-x+1/2, y+1/2, -z+1/2'
'-x, -y, -z'
'x, -y, z-1/2'
'-x+1/2, -y+1/2, -z'
'x+1/2, -y+1/2, z-1/2'

loop_
_atom_site_aniso_label
_atom_site_aniso_U_11
_atom_site_aniso_U_22
_atom_site_aniso_U_33
_atom_site_aniso_U_23
_atom_site_aniso_U_13
_atom_site_aniso_U_12
N1A 0.037(2) 0.045(2) 0.038(2) 0.001(2) 0.019(2) -0.003(2)
C2A 0.033(3) 0.043(3) 0.038(3) 0.000 0.017(3) 0.000
C5A 0.064(5) 0.038(4) 0.057(4) 0.000 0.016(4) 0.000
C6A 0.042(2) 0.046(3) 0.042(3) 0.003(2) 0.009(2) -0.008(2)
N21A 0.062(4) 0.043(3) 0.067(4) 0.000 0.049(3) 0.000
C61A 0.067(3) 0.055(3) 0.065(3) 0.009(3) 0.024(3) -0.016(3)
N1B 0.039(2) 0.056(2) 0.043(2) 0.007(2) 0.026(2) -0.002(2)
C2B 0.036(2) 0.063(3) 0.047(3) 0.010(2) 0.022(2) 0.000(2)
N3B 0.036(2) 0.063(3) 0.044(2) 0.005(2) 0.021(2) -0.006(2)
C4B 0.040(2) 0.047(3) 0.040(2) -0.002(2) 0.018(2) 0.000(2)
C5B 0.050(3) 0.059(3) 0.041(3) 0.004(2) 0.017(2) 0.006(2)
C6B 0.053(3) 0.046(3) 0.047(3) 0.005(2) 0.029(2) 0.005(2)
N21B 0.033(2) 0.142(5) 0.057(3) 0.042(3) 0.016(2) -0.009(3)
C41B 0.039(3) 0.081(4) 0.053(3) -0.006(3) 0.015(2) -0.006(3)
C61B 0.077(4) 0.084(4) 0.058(3) 0.018(3) 0.039(3) -0.001(3)
C1C 0.034(2) 0.047(2) 0.043(2) 0.002(2) 0.018(2) 0.003(2)
C2C 0.051(3) 0.046(3) 0.059(3) 0.003(2) 0.031(2) 0.005(2)
C3C 0.053(3) 0.059(3) 0.058(3) 0.002(3) 0.033(2) 0.001(2)
C4C 0.042(2) 0.067(3) 0.047(3) -0.011(2) 0.020(2) 0.002(2)
C5C 0.058(3) 0.051(3) 0.074(4) -0.008(3) 0.031(3) 0.011(2)
C6C 0.059(3) 0.045(3) 0.062(3) 0.004(2) 0.029(3) 0.000(2)
S11C 0.0385(6) 0.0457(6) 0.0445(6) 0.0035(5) 0.0232(5) 0.0022(5)
O12C 0.055(2) 0.063(2) 0.046(2) -0.005(2) 0.025(2) 0.000(2)
O13C 0.042(2) 0.078(3) 0.057(2) 0.010(2) 0.026(2) 0.012(2)
O14C 0.077(3) 0.044(2) 0.086(3) 0.004(2) 0.054(2) -0.003(2)
C41C 0.064(3) 0.090(4) 0.071(4) -0.019(3) 0.044(3) 0.002(3)
Ag1 0.0534(3) 0.0705(3) 0.0661(3) 0.0084(2) 0.0413(2) -0.0007(2)

loop_
_atom_site_label
_atom_site_type_symbol
_atom_site_fract_x
_atom_site_fract_y
_atom_site_fract_z
_atom_site_U_iso_or_equiv
_atom_site_thermal_displace_type
_atom_site_occupancy
_atom_site_calc_flag
_atom_site_refinement_flags
_atom_site_disorder_group
N1A N 0.0311(2) 0.1801(4) 0.2049(2) 0.0386(8) Uani 1 d . .
C2A C 0.0000 0.1208(6) 0.2500 0.0366(13) Uani 1 d S .
C5A C 0.0000 0.3717(7) 0.2500 0.054(2) Uani 1 d S .
H5A H 0.0000 0.4590(7) 0.2500 0.065 Uiso 1 calc SR .
C6A C 0.0301(2) 0.3054(5) 0.2049(3) 0.0448(11) Uani 1 d . .
N21A N 0.0000 -0.0042(5) 0.2500 0.0501(14) Uani 1 d S .
H21A H 0.0193 -0.0446(5) 0.2220 0.060 Uiso 0.50 calc PR .
H21B H -0.0193 -0.0446(5) 0.2780 0.060 Uiso 0.50 calc PR .
C61A C 0.0635(3) 0.3715(5) 0.1544(4) 0.0622(14) Uani 1 d . .
H61A H 0.1111(3) 0.3582(5) 0.1775(4) 0.093 Uiso 1 calc R .
H61B H 0.0542(3) 0.4598(5) 0.1534(4) 0.093 Uiso 1 calc R .
H61C H 0.0468(3) 0.3389(5) 0.1000(4) 0.093 Uiso 1 calc R .
N1B N 0.1966(2) 0.1093(4) 0.1506(2) 0.0431(9) Uani 1 d . .
C2B C 0.2170(2) 0.1693(5) 0.0950(3) 0.0467(11) Uani 1 d . .
N3B N 0.2819(2) 0.1973(4) 0.1069(2) 0.0456(9) Uani 1 d . .
C4B C 0.3272(2) 0.1714(5) 0.1785(3) 0.0417(10) Uani 1 d . .
C5B C 0.3098(3) 0.1153(5) 0.2397(3) 0.0499(12) Uani 1 d . .
H5B H 0.3417(3) 0.1012(5) 0.2910(3) 0.060 Uiso 1 calc R .
C6B C 0.2441(3) 0.0812(4) 0.2220(3) 0.0457(11) Uani 1 d . .
N21B N 0.1717(2) 0.2026(6) 0.0244(3) 0.077(2) Uani 1 d . .
H21A H 0.1840(2) 0.2403(6) -0.0114(3) 0.092 Uiso 1 calc R .
H21B H 0.1300(2) 0.1866(6) 0.0144(3) 0.092 Uiso 1 calc R .
C41B C 0.3983(2) 0.2033(6) 0.1895(3) 0.0578(14) Uani 1 d . .
H41A H 0.4139(2) 0.1485(6) 0.1565(3) 0.087 Uiso 1 calc R .
H41B H 0.4259(2) 0.1930(6) 0.2456(3) 0.087 Uiso 1 calc R .
H41C H 0.4007(2) 0.2888(6) 0.1735(3) 0.087 Uiso 1 calc R .
C61B C 0.2222(3) 0.0028(6) 0.2797(4) 0.069(2) Uani 1 d . .
H61A H 0.2580(3) -0.0023(6) 0.3313(4) 0.104 Uiso 1 calc R .
H61B H 0.2107(3) -0.0800(6) 0.2577(4) 0.104 Uiso 1 calc R .
H61C H 0.1838(3) 0.0410(6) 0.2868(4) 0.104 Uiso 1 calc R .
C1C C -0.0808(2) 0.2445(4) -0.0135(3) 0.0398(10) Uani 1 d . .
C2C C -0.1013(2) 0.1451(5) 0.0234(3) 0.0491(11) Uani 1 d . .
H2C H -0.0871(2) 0.0637(5) 0.0193(3) 0.059 Uiso 1 calc R .
C3C C -0.1431(3) 0.1696(5) 0.0665(3) 0.0536(12) Uani 1 d . .
H3C H -0.1568(3) 0.1034(5) 0.0915(3) 0.064 Uiso 1 calc R .
C4C C -0.1649(2) 0.2888(5) 0.0736(3) 0.0509(12) Uani 1 d . .
C5C C -0.1437(3) 0.3858(5) 0.0367(4) 0.0590(14) Uani 1 d . .
H5C H -0.1580(3) 0.4672(5) 0.0410(4) 0.071 Uiso 1 calc R .
C6C C -0.1015(3) 0.3640(5) -0.0067(3) 0.0534(12) Uani 1 d . .
H6C H -0.0873(3) 0.4305(5) -0.0309(3) 0.064 Uiso 1 calc R .
S11C S -0.02567(6) 0.21417(11) -0.06746(7) 0.0406(3) Uani 1 d . .
O12C O 0.0628(2) -0.1362(4) 0.1374(2) 0.0528(8) Uani 1 d . .
O13C O 0.0306(2) 0.1448(4) -0.0118(2) 0.0563(9) Uani 1 d . .
O14C O -0.0076(2) 0.3338(3) -0.0909(2) 0.0623(10) Uani 1 d . .
C41C C -0.2104(3) 0.3131(7) 0.1219(4) 0.069(2) Uani 1 d . .
H41D H -0.2289(3) 0.3961(7) 0.1103(4) 0.104 Uiso 1 calc R .
H41E H -0.1851(3) 0.3058(7) 0.1789(4) 0.104 Uiso 1 calc R .
H41F H -0.2462(3) 0.2526(7) 0.1069(4) 0.104 Uiso 1 calc R .
Ag1 Ag 0.08701(2) 0.08179(4) 0.13342(3) 0.0579(2) Uani 1 d . .

loop_
_atom_type_symbol
_atom_type_description
_atom_type_scat_dispersion_real
_atom_type_scat_dispersion_imag
_atom_type_scat_source
C C 0.0033 0.0016 'International Tables Vol C Tables 4.2.6.8 and 6.1.1.4'
H H 0.0000 0.0000 'International Tables Vol C Tables 4.2.6.8 and 6.1.1.4'
N N 0.0061 0.0033 'International Tables Vol C Tables 4.2.6.8 and 6.1.1.4'
O O 0.0106 0.0060 'International Tables Vol C Tables 4.2.6.8 and 6.1.1.4'
S S 0.1246 0.1234 'International Tables Vol C Tables 4.2.6.8 and 6.1.1.4'
Ag Ag -0.8971 1.1015 'International Tables Vol C Tables 4.2.6.8 and 6.1.1.4'

loop_
_geom_angle_atom_site_label_1
_geom_angle_atom_site_label_2
_geom_angle_atom_site_label_3
_geom_angle
_geom_angle_site_symmetry_1
_geom_angle_site_symmetry_3
_geom_angle_publ_flag
C6A N1A C2A 117.1(4) . . ?
C6A N1A Ag1 118.2(3) . . ?
C2A N1A Ag1 124.6(3) . . ?
N21A C2A N1A 117.8(3) . . ?
N21A C2A N1A 117.8(3) . 2 ?
N1A C2A N1A 124.4(6) . 2 ?
C6A C5A C6A 118.4(7) 2 . ?
N1A C6A C5A 121.5(5) . . ?
N1A C6A C61A 117.4(5) . . ?
C5A C6A C61A 121.1(5) . . ?
C6B N1B C2B 116.8(4) . . ?
C6B N1B Ag1 120.0(3) . . ?
C2B N1B Ag1 122.7(3) . . ?
N21B C2B N3B 117.0(4) . . ?
N21B C2B N1B 119.1(4) . . ?
N3B C2B N1B 123.9(4) . . ?
C4B N3B C2B 117.8(4) . . ?
N3B C4B C5B 121.5(4) . . ?
N3B C4B C41B 116.4(4) . . ?
C5B C4B C41B 122.0(4) . . ?
C6B C5B C4B 117.9(4) . . ?
N1B C6B C5B 121.8(4) . . ?
N1B C6B C61B 116.2(5) . . ?
C5B C6B C61B 121.8(5) . . ?
C6C C1C C2C 120.3(4) . . ?
C6C C1C S11C 120.6(4) . . ?
C2C C1C S11C 119.1(4) . . ?
C3C C2C C1C 118.8(5) . . ?
C4C C3C C2C 121.9(5) . . ?
C3C C4C C5C 118.3(4) . . ?
C3C C4C C41C 120.8(5) . . ?
C5C C4C C41C 121.0(5) . . ?
C4C C5C C6C 121.1(5) . . ?
C1C C6C C5C 119.7(5) . . ?
O14C S11C O13C 113.8(2) . . ?
O14C S11C O12C 112.6(2) . 5 ?
O13C S11C O12C 110.5(2) . 5 ?
O14C S11C C1C 106.6(2) . . ?
O13C S11C C1C 106.1(2) . . ?
O12C S11C C1C 106.7(2) 5 . ?
S11C O12C Ag1 125.9(2) 5 . ?
S11C O13C Ag1 144.0(2) . . ?
N1B Ag1 N1A 125.71(14) . . ?
N1B Ag1 O12C 110.24(13) . . ?
N1A Ag1 O12C 105.78(12) . . ?
N1B Ag1 O13C 101.77(12) . . ?
N1A Ag1 O13C 106.47(12) . . ?
O12C Ag1 O13C 105.07(12) . . ?

loop_
_geom_bond_atom_site_label_1
_geom_bond_atom_site_label_2
_geom_bond_distance
_geom_bond_site_symmetry_2
_geom_bond_publ_flag
N1A C6A 1.335(6) . ?
N1A C2A 1.356(5) . ?
N1A Ag1 2.268(4) . ?
C2A N21A 1.331(8) . ?
C2A N1A 1.356(5) 2 ?
C5A C6A 1.377(6) 2 ?
C5A C6A 1.377(6) . ?
C6A C61A 1.493(7) . ?
N1B C6B 1.340(6) . ?
N1B C2B 1.360(6) . ?
N1B Ag1 2.267(4) . ?
C2B N21B 1.324(6) . ?
C2B N3B 1.356(6) . ?
N3B C4B 1.319(6) . ?
C4B C5B 1.389(7) . ?
C4B C41B 1.497(6) . ?
C5B C6B 1.372(7) . ?
C6B C61B 1.508(7) . ?
C1C C6C 1.366(7) . ?
C1C C2C 1.389(7) . ?
C1C S11C 1.779(4) . ?
C2C C3C 1.381(7) . ?
C3C C4C 1.373(8) . ?
C4C C5C 1.377(8) . ?
C4C C41C 1.519(7) . ?
C5C C6C 1.389(7) . ?
S11C O14C 1.432(4) . ?
S11C O13C 1.455(4) . ?
S11C O12C 1.463(4) 5 ?
O12C S11C 1.463(4) 5 ?
O12C Ag1 2.385(4) . ?
O13C Ag1 2.499(4) . ?
